data_4060189
_journal_name_full Organometallics
_journal_year 2005
_chemical_formula_sum 'C24 H40 Al Cl2 Sm'
_chemical_formula_weight 576.79
_space_group_IT_number 2
_symmetry_cell_setting triclinic
_symmetry_space_group_name_Hall '-P 1'
_symmetry_space_group_name_H-M 'P -1'
_atom_sites_solution_hydrogens geom
_atom_sites_solution_primary direct
_atom_sites_solution_secondary difmap
_cell_angle_alpha 114.7230(10)
_cell_angle_beta 91.5790(10)
_cell_angle_gamma 107.0620(10)
_cell_formula_units_Z 2
_cell_length_a 11.3012(8)
_cell_length_b 11.6036(8)
_cell_length_c 11.8415(8)
_cell_measurement_temperature 188(2)
_cell_volume 1328.08(16)
_diffrn_ambient_temperature 188(2)
_diffrn_detector_area_resol_mean ?
_diffrn_measurement_device_type 'CCD area detector'
_diffrn_measurement_method 'omega scans'
_diffrn_radiation_monochromator graphite
_diffrn_radiation_source 'sealed tube'
_diffrn_radiation_type MoK\a
_diffrn_radiation_wavelength 0.71073
_diffrn_reflns_av_R_equivalents 0.0197
_diffrn_reflns_av_sigmaI/netI 0.0228
_diffrn_reflns_limit_h_max 14
_diffrn_reflns_limit_h_min -14
_diffrn_reflns_limit_k_max 14
_diffrn_reflns_limit_k_min -15
_diffrn_reflns_limit_l_max 15
_diffrn_reflns_limit_l_min -15
_diffrn_reflns_number 13995
_diffrn_reflns_theta_max 28.32
_diffrn_reflns_theta_min 1.91
_diffrn_standards_decay_% <
_diffrn_standards_interval_count 'initial 50 frames recollected'
_diffrn_standards_interval_time ?
_diffrn_standards_number '50 frames'
_exptl_absorpt_coefficient_mu 2.453
_exptl_absorpt_correction_T_max 0.6145
_exptl_absorpt_correction_T_min 0.4806
_exptl_absorpt_correction_type multi-scan
_exptl_absorpt_process_details 'Bruker SADABS'
_exptl_crystal_colour red
_exptl_crystal_density_diffrn 1.442
_exptl_crystal_density_meas ?
_exptl_crystal_density_method 'not measured'
_exptl_crystal_description needles
_exptl_crystal_F_000 586
_exptl_crystal_size_max 0.35
_exptl_crystal_size_mid 0.24
_exptl_crystal_size_min 0.22
_refine_ls_extinction_coef ?
_refine_ls_extinction_method none
_refine_ls_goodness_of_fit_ref 1.085
_refine_ls_hydrogen_treatment constr
_refine_ls_matrix_type full
_refine_ls_number_parameters 253
_refine_ls_number_reflns 6195
_refine_ls_number_restraints 0
_refine_ls_restrained_S_all 1.085
_refine_ls_R_factor_all 0.0274
_refine_ls_R_factor_gt 0.0248
_refine_ls_shift/su_max 0.002
_refine_ls_shift/su_mean 0.000
_refine_ls_structure_factor_coef Fsqd
_refine_ls_weighting_details 'calc w=1/[\s^2^(Fo^2^)+(0.0377P)^2^+0.9559P] where P=(Fo^2^+2Fc^2^)/3'
_refine_ls_weighting_scheme calc
_refine_ls_wR_factor_gt 0.0644
_refine_ls_wR_factor_ref 0.0659
_reflns_number_gt 5793
_reflns_number_total 6195
_reflns_threshold_expression >2sigma(I)
_cod_depositor_comments
;
The following automatic conversions were performed:
'_symmetry_cell_setting' value 'Triclinic' changed to 'triclinic'
according to '/home/saulius/struct/CIF-dictionaries/cif_core.dic'
dictionary named 'cif_core.dic' version 2.4.1 from
2010-06-29.

'_exptl_absorpt_correction_type' value 'multiscan' changed to
'multi-scan' according to
'/home/saulius/struct/CIF-dictionaries/cif_core.dic' dictionary named
'cif_core.dic' version 2.4.1 from 2010-06-29.

Automatic conversion script
Id: cif_fix_enum 1527 2010-12-29 10:47:43Z saulius 

The following automatic conversions were performed:

'_exptl_crystal_density_meas' value 'none' was changed to '?' - the
value is perceived as not measured.

Automatic conversion script
Id: cif_fix_values 3008 2015-01-20 13:52:24Z robertas 
;
_cod_original_sg_symbol_H-M P-1
_cod_database_code 4060189

loop_
_symmetry_equiv_pos_as_xyz
'x, y, z'
'-x, -y, -z'

loop_
_atom_site_label
_atom_site_type_symbol
_atom_site_fract_x
_atom_site_fract_y
_atom_site_fract_z
_atom_site_U_iso_or_equiv
_atom_site_adp_type
_atom_site_occupancy
_atom_site_symmetry_multiplicity
_atom_site_calc_flag
_atom_site_refinement_flags
_atom_site_disorder_assembly
_atom_site_disorder_group
Sm1 Sm 0.266362(11) 0.665765(12) 0.283079(10) 0.02299(5) Uani 1 1 d . . .
Cl1 Cl 0.39101(6) 0.93975(6) 0.34796(6) 0.03350(14) Uani 1 1 d . . .
Cl2 Cl 0.13744(6) 0.72642(6) 0.11926(6) 0.03139(13) Uani 1 1 d . . .
Al1 Al 0.25870(8) 0.94755(8) 0.20633(8) 0.03145(17) Uani 1 1 d . . .
C1 C 0.1834(3) 0.7760(3) 0.5023(2) 0.0293(5) Uani 1 1 d . . .
C2 C 0.2331(3) 0.6820(3) 0.5118(2) 0.0319(5) Uani 1 1 d . . .
C3 C 0.1539(3) 0.5510(3) 0.4252(3) 0.0321(5) Uani 1 1 d . . .
C4 C 0.0561(2) 0.5653(3) 0.3597(2) 0.0305(5) Uani 1 1 d . . .
C5 C 0.0738(2) 0.7046(3) 0.4089(2) 0.0282(5) Uani 1 1 d . . .
C6 C 0.2305(3) 0.9261(3) 0.5869(3) 0.0447(7) Uani 1 1 d . . .
H6A H 0.1794 0.9684 0.5601 0.067 Uiso 1 1 calc R . .
H6B H 0.3184 0.9644 0.5810 0.067 Uiso 1 1 calc R . .
H6C H 0.2241 0.9428 0.6744 0.067 Uiso 1 1 calc R . .
C7 C 0.3464(3) 0.7175(4) 0.6067(3) 0.0496(8) Uani 1 1 d . . .
H7A H 0.3628 0.6351 0.5949 0.074 Uiso 1 1 calc R . .
H7B H 0.3299 0.7619 0.6924 0.074 Uiso 1 1 calc R . .
H7C H 0.4199 0.7784 0.5942 0.074 Uiso 1 1 calc R . .
C8 C 0.1560(4) 0.4205(3) 0.4209(4) 0.0515(9) Uani 1 1 d . . .
H8A H 0.0915 0.3453 0.3518 0.077 Uiso 1 1 calc R . .
H8B H 0.1392 0.4190 0.5011 0.077 Uiso 1 1 calc R . .
H8C H 0.2388 0.4121 0.4071 0.077 Uiso 1 1 calc R . .
C9 C -0.0527(3) 0.4508(3) 0.2647(3) 0.0475(8) Uani 1 1 d . . .
H9A H -0.0408 0.3651 0.2480 0.071 Uiso 1 1 calc R . .
H9B H -0.0574 0.4596 0.1860 0.071 Uiso 1 1 calc R . .
H9C H -0.1309 0.4529 0.2979 0.071 Uiso 1 1 calc R . .
C10 C -0.0180(3) 0.7632(4) 0.3782(3) 0.0410(7) Uani 1 1 d . . .
H10A H -0.0853 0.6916 0.3095 0.062 Uiso 1 1 calc R . .
H10B H 0.0258 0.8320 0.3521 0.062 Uiso 1 1 calc R . .
H10C H -0.0541 0.8042 0.4531 0.062 Uiso 1 1 calc R . .
C11 C 0.4444(3) 0.6348(3) 0.1370(4) 0.0477(8) Uani 1 1 d . . .
C12 C 0.4840(3) 0.6203(3) 0.2430(3) 0.0389(6) Uani 1 1 d . . .
C13 C 0.4011(3) 0.4989(3) 0.2348(3) 0.0350(6) Uani 1 1 d . . .
C14 C 0.3093(3) 0.4406(3) 0.1276(3) 0.0394(6) Uani 1 1 d . . .
C15 C 0.3357(3) 0.5233(4) 0.0668(3) 0.0463(8) Uani 1 1 d . . .
C16 C 0.5121(6) 0.7403(5) 0.0984(6) 0.112(3) Uani 1 1 d . . .
H16A H 0.5846 0.8064 0.1640 0.168 Uiso 1 1 calc R . .
H16B H 0.4552 0.7855 0.0870 0.168 Uiso 1 1 calc R . .
H16C H 0.5411 0.6981 0.0188 0.168 Uiso 1 1 calc R . .
C17 C 0.5982(4) 0.7113(5) 0.3435(5) 0.0859(18) Uani 1 1 d . . .
H17A H 0.6405 0.7893 0.3288 0.129 Uiso 1 1 calc R . .
H17B H 0.6559 0.6618 0.3407 0.129 Uiso 1 1 calc R . .
H17C H 0.5726 0.7421 0.4265 0.129 Uiso 1 1 calc R . .
C18 C 0.4268(5) 0.4321(5) 0.3135(5) 0.0758(14) Uani 1 1 d . . .
H18A H 0.4967 0.4957 0.3830 0.114 Uiso 1 1 calc R . .
H18B H 0.4487 0.3528 0.2608 0.114 Uiso 1 1 calc R . .
H18C H 0.3515 0.4044 0.3479 0.114 Uiso 1 1 calc R . .
C19 C 0.2066(4) 0.3040(4) 0.0753(5) 0.0843(17) Uani 1 1 d . . .
H19A H 0.2065 0.2654 0.1348 0.127 Uiso 1 1 calc R . .
H19B H 0.2221 0.2439 -0.0058 0.127 Uiso 1 1 calc R . .
H19C H 0.1250 0.3145 0.0632 0.127 Uiso 1 1 calc R . .
C20 C 0.2670(6) 0.4891(7) -0.0597(3) 0.115(3) Uani 1 1 d . . .
H20A H 0.3027 0.5630 -0.0821 0.173 Uiso 1 1 calc R . .
H20B H 0.1778 0.4760 -0.0556 0.173 Uiso 1 1 calc R . .
H20C H 0.2758 0.4062 -0.1237 0.173 Uiso 1 1 calc R . .
C21 C 0.3491(3) 0.9881(4) 0.0817(3) 0.0475(8) Uani 1 1 d . . .
H21A H 0.3896 1.0870 0.1174 0.057 Uiso 1 1 calc R . .
H21B H 0.4169 0.9481 0.0685 0.057 Uiso 1 1 calc R . .
C22 C 0.2712(5) 0.9389(5) -0.0449(4) 0.0720(13) Uani 1 1 d . . .
H22A H 0.3249 0.9644 -0.1000 0.108 Uiso 1 1 calc R . .
H22B H 0.2050 0.9796 -0.0340 0.108 Uiso 1 1 calc R . .
H22C H 0.2328 0.8406 -0.0831 0.108 Uiso 1 1 calc R . .
C23 C 0.1587(3) 1.0567(3) 0.2975(3) 0.0423(7) Uani 1 1 d . . .
H23A H 0.1354 1.0357 0.3685 0.051 Uiso 1 1 calc R . .
H23B H 0.2116 1.1528 0.3340 0.051 Uiso 1 1 calc R . .
C24 C 0.0395(4) 1.0365(4) 0.2183(4) 0.0609(10) Uani 1 1 d . . .
H24A H -0.0046 1.0948 0.2712 0.091 Uiso 1 1 calc R . .
H24B H -0.0150 0.9422 0.1836 0.091 Uiso 1 1 calc R . .
H24C H 0.0614 1.0595 0.1490 0.091 Uiso 1 1 calc R . .

loop_
_atom_site_aniso_label
_atom_site_aniso_U_11
_atom_site_aniso_U_22
_atom_site_aniso_U_33
_atom_site_aniso_U_23
_atom_site_aniso_U_13
_atom_site_aniso_U_12
Sm1 0.02661(8) 0.02407(7) 0.02452(7) 0.01339(5) 0.00740(5) 0.01298(5)
Cl1 0.0346(3) 0.0282(3) 0.0349(3) 0.0141(3) 0.0030(2) 0.0071(3)
Cl2 0.0354(3) 0.0319(3) 0.0305(3) 0.0146(2) 0.0018(2) 0.0155(3)
Al1 0.0365(4) 0.0322(4) 0.0381(4) 0.0229(4) 0.0145(3) 0.0171(3)
C1 0.0311(13) 0.0288(13) 0.0266(12) 0.0110(10) 0.0105(10) 0.0099(11)
C2 0.0344(14) 0.0419(15) 0.0252(12) 0.0178(11) 0.0097(10) 0.0164(12)
C3 0.0433(15) 0.0336(14) 0.0320(13) 0.0213(11) 0.0165(11) 0.0193(12)
C4 0.0300(13) 0.0311(13) 0.0298(12) 0.0162(11) 0.0099(10) 0.0053(11)
C5 0.0281(12) 0.0329(13) 0.0301(12) 0.0183(11) 0.0121(10) 0.0122(10)
C6 0.0469(17) 0.0332(15) 0.0405(15) 0.0068(13) 0.0194(13) 0.0084(13)
C7 0.0437(17) 0.077(2) 0.0365(15) 0.0300(17) 0.0063(13) 0.0246(17)
C8 0.078(2) 0.0442(18) 0.060(2) 0.0382(17) 0.0360(19) 0.0340(18)
C9 0.0430(17) 0.0420(17) 0.0395(16) 0.0123(14) 0.0063(13) -0.0018(14)
C10 0.0350(15) 0.0579(19) 0.0541(17) 0.0388(16) 0.0199(13) 0.0266(14)
C11 0.058(2) 0.0485(18) 0.068(2) 0.0381(17) 0.0445(18) 0.0398(17)
C12 0.0274(13) 0.0357(15) 0.0469(16) 0.0071(13) 0.0072(12) 0.0184(12)
C13 0.0434(15) 0.0373(15) 0.0366(14) 0.0184(12) 0.0120(12) 0.0268(13)
C14 0.0349(15) 0.0294(14) 0.0434(15) 0.0030(12) 0.0083(12) 0.0161(12)
C15 0.0567(19) 0.072(2) 0.0251(13) 0.0166(14) 0.0135(13) 0.0485(18)
C16 0.157(5) 0.092(3) 0.186(6) 0.108(4) 0.150(5) 0.096(4)
C17 0.0344(19) 0.069(3) 0.091(3) -0.023(2) -0.0062(19) 0.0202(19)
C18 0.102(3) 0.109(4) 0.088(3) 0.074(3) 0.050(3) 0.085(3)
C19 0.049(2) 0.042(2) 0.106(4) -0.012(2) 0.022(2) 0.0065(18)
C20 0.154(5) 0.203(7) 0.0277(17) 0.026(3) 0.019(2) 0.152(6)
C21 0.0479(18) 0.058(2) 0.0550(19) 0.0395(17) 0.0213(15) 0.0210(16)
C22 0.088(3) 0.079(3) 0.044(2) 0.035(2) 0.016(2) 0.009(2)
C23 0.0485(17) 0.0302(14) 0.0586(19) 0.0244(14) 0.0224(15) 0.0195(13)
C24 0.046(2) 0.058(2) 0.094(3) 0.038(2) 0.0210(19) 0.0299(18)
